data_4087872
loop_
_publ_author_name
'Koshti, Vijay S.'
'Mote, Nilesh R.'
'Gonnade, Rajesh G.'
'Chikkali, Samir H.'

_publ_section_title
;
 Highly Enantioselective Pd-Catalyzed Synthesis of P-Stereogenic
 Supramolecular Phosphines, Self-Assembly, and Implication
;
_journal_issue 20
_journal_name_full Organometallics
_journal_page_first 4802
_journal_paper_doi 10.1021/acs.organomet.5b00664
_journal_volume 34
_journal_year 2015
_chemical_formula_moiety 'C21 H21 Cl2 N2 O P S'
_chemical_formula_sum 'C21 H21 Cl2 N2 O P S'
_chemical_formula_weight 451.33
_space_group_IT_number 14
_space_group_name_Hall '-P 2yn'
_space_group_name_H-M_alt 'P 1 21/n 1'
_symmetry_cell_setting monoclinic
_symmetry_space_group_name_H-M 'P 1 21/n 1'
_atom_sites_solution_hydrogens geom
_atom_sites_solution_primary direct
_atom_sites_solution_secondary difmap
_audit_creation_method SHELXL-97
_cell_angle_alpha 90.00
_cell_angle_beta 99.8870(10)
_cell_angle_gamma 90.00
_cell_formula_units_Z 4
_cell_length_a 15.1568(3)
_cell_length_b 9.2688(2)
_cell_length_c 15.4616(4)
_cell_measurement_reflns_used 9921
_cell_measurement_temperature 150(2)
_cell_measurement_theta_max 27.73
_cell_measurement_theta_min 2.57
_cell_volume 2139.87(8)
_computing_cell_refinement 'Bruker SAINT'
_computing_data_collection 'Bruker APEX2'
_computing_data_reduction 'Bruker SAINT'
_computing_molecular_graphics 'Bruker SHELXTL'
_computing_publication_material 'Bruker SHELXTL'
_computing_structure_refinement 'SHELXL-97 (Sheldrick, 2008)'
_computing_structure_solution 'SHELXS-97 (Sheldrick, 2008)'
_diffrn_ambient_temperature 150(2)
_diffrn_measured_fraction_theta_full 0.993
_diffrn_measured_fraction_theta_max 0.993
_diffrn_measurement_device_type 'Bruker APEX-II CCD'
_diffrn_measurement_method '\f and \w scans'
_diffrn_radiation_monochromator graphite
_diffrn_radiation_source 'fine-focus sealed tube'
_diffrn_radiation_type MoK\a
_diffrn_radiation_wavelength 0.71073
_diffrn_reflns_av_R_equivalents 0.0302
_diffrn_reflns_av_sigmaI/netI 0.0248
_diffrn_reflns_limit_h_max 18
_diffrn_reflns_limit_h_min -18
_diffrn_reflns_limit_k_max 11
_diffrn_reflns_limit_k_min -11
_diffrn_reflns_limit_l_max 18
_diffrn_reflns_limit_l_min -18
_diffrn_reflns_number 27174
_diffrn_reflns_theta_full 25.00
_diffrn_reflns_theta_max 25.00
_diffrn_reflns_theta_min 1.74
_exptl_absorpt_coefficient_mu 0.491
_exptl_absorpt_correction_T_max 0.8588
_exptl_absorpt_correction_T_min 0.7845
_exptl_absorpt_correction_type multi-scan
_exptl_absorpt_process_details SADABS,(BRUKER,2006)
_exptl_crystal_colour COLOURLESS
_exptl_crystal_density_diffrn 1.401
_exptl_crystal_density_method 'not measured'
_exptl_crystal_description BLOCK
_exptl_crystal_F_000 936
_exptl_crystal_size_max 0.52
_exptl_crystal_size_mid 0.43
_exptl_crystal_size_min 0.32
_refine_diff_density_max 0.637
_refine_diff_density_min -0.990
_refine_diff_density_rms 0.076
_refine_ls_extinction_method none
_refine_ls_goodness_of_fit_ref 0.939
_refine_ls_hydrogen_treatment mixed
_refine_ls_matrix_type full
_refine_ls_number_parameters 266
_refine_ls_number_reflns 3730
_refine_ls_number_restraints 0
_refine_ls_restrained_S_all 0.939
_refine_ls_R_factor_all 0.0704
_refine_ls_R_factor_gt 0.0627
_refine_ls_shift/su_max 0.000
_refine_ls_shift/su_mean 0.000
_refine_ls_structure_factor_coef Fsqd
_refine_ls_weighting_details 'calc w=1/[\s^2^(Fo^2^)+(0.0140P)^2^+12.2726P] where P=(Fo^2^+2Fc^2^)/3'
_refine_ls_weighting_scheme calc
_refine_ls_wR_factor_gt 0.1209
_refine_ls_wR_factor_ref 0.1248
_reflns_number_gt 3351
_reflns_number_total 3730
_reflns_threshold_expression >2sigma(I)
_cod_data_source_file om5b00664_si_003.cif
_cod_data_source_block tolune_0m
_cod_depositor_comments
;
The following automatic conversions were performed:

data item '_exptl_absorpt_correction_type' value 'MULTI-SCAN' was
changed to 'multi-scan' in accordance with the
/home/saulius/struct/COD-crude-data/automatic-downloads/DataCite-retrospective/ACS/depositions/lib/dictionaries/cif_core.dic
dictionary named 'cif_core.dic' version 2.4.2 last updated on
2011-04-26.

data item '_symmetry_cell_setting' value 'Monoclinic' was changed to
'monoclinic' in accordance with the
/home/saulius/struct/COD-crude-data/automatic-downloads/DataCite-retrospective/ACS/depositions/lib/dictionaries/cif_core.dic
dictionary named 'cif_core.dic' version 2.4.2 last updated on
2011-04-26.

Automatic conversion script
Id: cif_fix_values 6909 2019-04-08 15:41:33Z antanas 
;
_cod_original_sg_symbol_H-M 'P2(1)/n  '
_cod_database_code 4087872

loop_
_symmetry_equiv_pos_as_xyz
'x, y, z'
'-x+1/2, y+1/2, -z+1/2'
'-x, -y, -z'
'x-1/2, -y-1/2, z-1/2'

loop_
_atom_site_label
_atom_site_type_symbol
_atom_site_fract_x
_atom_site_fract_y
_atom_site_fract_z
_atom_site_U_iso_or_equiv
_atom_site_adp_type
_atom_site_occupancy
_atom_site_symmetry_multiplicity
_atom_site_calc_flag
_atom_site_refinement_flags
S1 S 0.72155(7) 0.45549(9) 0.03804(6) 0.0231(2) Uani 1 1 d .
P1 P 0.72503(6) 0.63097(9) 0.10931(6) 0.0161(2) Uani 1 1 d .
O1 O 0.71962(19) 1.1111(3) -0.24385(17) 0.0301(6) Uani 1 1 d .
N1 N 0.7315(3) 0.9137(4) -0.3274(2) 0.0377(10) Uani 1 1 d .
N2 N 0.7409(2) 0.8869(3) -0.1809(2) 0.0230(7) Uani 1 1 d .
C1 C 0.7295(2) 0.9798(4) -0.2507(2) 0.0228(8) Uani 1 1 d .
C2 C 0.7269(2) 0.9099(4) -0.0948(2) 0.0166(7) Uani 1 1 d .
C3 C 0.7361(2) 0.7889(4) -0.0403(2) 0.0168(7) Uani 1 1 d .
H3 H 0.7536 0.7015 -0.0616 0.020 Uiso 1 1 calc R
C4 C 0.7196(2) 0.7966(4) 0.0452(2) 0.0171(7) Uani 1 1 d .
C5 C 0.6930(2) 0.9272(4) 0.0770(2) 0.0194(7) Uani 1 1 d .
H5 H 0.6806 0.9335 0.1337 0.023 Uiso 1 1 calc R
C6 C 0.6853(2) 1.0474(4) 0.0234(2) 0.0221(8) Uani 1 1 d .
H6 H 0.6690 1.1352 0.0452 0.027 Uiso 1 1 calc R
C7 C 0.7011(2) 1.0400(4) -0.0621(2) 0.0221(8) Uani 1 1 d .
H7 H 0.6946 1.1218 -0.0975 0.027 Uiso 1 1 calc R
C8 C 0.6322(2) 0.6455(4) 0.1694(2) 0.0194(7) Uani 1 1 d .
C9 C 0.5204(3) 0.6833(4) 0.0265(3) 0.0309(9) Uani 1 1 d .
H9A H 0.4595 0.6545 0.0062 0.046 Uiso 1 1 calc R
H9B H 0.5596 0.6271 -0.0027 0.046 Uiso 1 1 calc R
H9C H 0.5271 0.7837 0.0138 0.046 Uiso 1 1 calc R
C10 C 0.5437(2) 0.6592(4) 0.1240(2) 0.0240(8) Uani 1 1 d .
C11 C 0.4747(3) 0.6522(4) 0.1723(3) 0.0360(10) Uani 1 1 d .
H11 H 0.4159 0.6585 0.1431 0.043 Uiso 1 1 calc R
C12 C 0.4910(3) 0.6363(5) 0.2620(3) 0.0419(11) Uani 1 1 d .
H12 H 0.4433 0.6311 0.2926 0.050 Uiso 1 1 calc R
C13 C 0.5778(3) 0.6280(5) 0.3070(3) 0.0365(10) Uani 1 1 d .
H13 H 0.5889 0.6201 0.3679 0.044 Uiso 1 1 calc R
C14 C 0.6480(3) 0.6318(4) 0.2607(2) 0.0245(8) Uani 1 1 d .
H14 H 0.7066 0.6250 0.2907 0.029 Uiso 1 1 calc R
C15 C 0.8280(2) 0.6405(4) 0.1891(2) 0.0191(7) Uani 1 1 d .
C16 C 0.8896(2) 0.5275(4) 0.1950(2) 0.0262(8) Uani 1 1 d .
H16 H 0.8769 0.4462 0.1598 0.031 Uiso 1 1 calc R
C17 C 0.9698(3) 0.5368(5) 0.2533(3) 0.0340(10) Uani 1 1 d .
H17 H 1.0107 0.4613 0.2574 0.041 Uiso 1 1 calc R
C18 C 0.9892(3) 0.6569(5) 0.3053(3) 0.0338(10) Uani 1 1 d .
H18 H 1.0435 0.6630 0.3437 0.041 Uiso 1 1 calc R
C19 C 0.9280(3) 0.7686(5) 0.3005(3) 0.0321(9) Uani 1 1 d .
H19 H 0.9409 0.8493 0.3362 0.039 Uiso 1 1 calc R
C20 C 0.8480(3) 0.7605(4) 0.2427(2) 0.0261(9) Uani 1 1 d .
H20 H 0.8071 0.8359 0.2396 0.031 Uiso 1 1 calc R
C21 C 0.0134(5) 0.2255(11) 0.9418(4) 0.112(3) Uani 1 1 d .
H21A H 0.0074 0.2925 0.8929 0.135 Uiso 1 1 calc R
H21B H 0.0626 0.1610 0.9367 0.135 Uiso 1 1 calc R
Cl1 Cl -0.08315(10) 0.1255(2) 0.93266(11) 0.0771(5) Uani 1 1 d .
Cl2 Cl 0.04076(11) 0.32258(19) 1.03861(15) 0.0899(6) Uani 1 1 d .
H1A H 0.733(3) 0.831(6) -0.332(3) 0.041(14) Uiso 1 1 d .
H1B H 0.725(3) 0.965(5) -0.372(3) 0.040(13) Uiso 1 1 d .
H2N H 0.750(2) 0.812(4) -0.195(2) 0.013(10) Uiso 1 1 d .

loop_
_atom_site_aniso_label
_atom_site_aniso_U_11
_atom_site_aniso_U_22
_atom_site_aniso_U_33
_atom_site_aniso_U_23
_atom_site_aniso_U_13
_atom_site_aniso_U_12
S1 0.0336(5) 0.0147(4) 0.0212(5) -0.0023(4) 0.0048(4) -0.0023(4)
P1 0.0207(5) 0.0131(4) 0.0140(4) 0.0010(3) 0.0020(4) 0.0001(4)
O1 0.0522(18) 0.0160(13) 0.0232(14) 0.0038(11) 0.0102(13) 0.0014(13)
N1 0.078(3) 0.0190(19) 0.0201(18) 0.0051(15) 0.0206(19) 0.0060(19)
N2 0.040(2) 0.0104(16) 0.0208(16) 0.0008(13) 0.0112(14) 0.0039(14)
C1 0.028(2) 0.0181(18) 0.0243(19) 0.0047(15) 0.0107(16) -0.0012(16)
C2 0.0184(18) 0.0142(17) 0.0175(17) 0.0010(13) 0.0038(14) -0.0027(14)
C3 0.0173(17) 0.0129(16) 0.0193(18) -0.0010(14) 0.0012(14) 0.0013(14)
C4 0.0165(17) 0.0153(17) 0.0182(17) 0.0024(14) -0.0006(14) -0.0002(14)
C5 0.0242(19) 0.0190(18) 0.0147(17) -0.0010(14) 0.0028(14) -0.0016(15)
C6 0.028(2) 0.0166(18) 0.0214(18) -0.0034(15) 0.0048(15) 0.0011(16)
C7 0.029(2) 0.0131(17) 0.0243(19) 0.0043(15) 0.0056(16) 0.0006(16)
C8 0.0243(19) 0.0135(17) 0.0214(18) 0.0035(14) 0.0068(15) 0.0012(15)
C9 0.024(2) 0.029(2) 0.037(2) 0.0068(18) -0.0031(17) -0.0016(17)
C10 0.0237(19) 0.0166(18) 0.031(2) 0.0036(16) 0.0028(16) 0.0004(15)
C11 0.025(2) 0.031(2) 0.053(3) 0.009(2) 0.0088(19) 0.0036(18)
C12 0.034(2) 0.046(3) 0.052(3) 0.010(2) 0.024(2) 0.005(2)
C13 0.048(3) 0.037(2) 0.029(2) 0.0070(19) 0.020(2) 0.005(2)
C14 0.027(2) 0.0229(19) 0.0248(19) 0.0058(16) 0.0064(16) 0.0055(16)
C15 0.0215(18) 0.0190(18) 0.0170(17) 0.0040(14) 0.0037(14) -0.0010(15)
C16 0.027(2) 0.023(2) 0.027(2) 0.0010(16) 0.0029(17) 0.0052(17)
C17 0.029(2) 0.035(2) 0.037(2) 0.0032(19) 0.0024(18) 0.0128(19)
C18 0.025(2) 0.044(3) 0.028(2) 0.0031(19) -0.0063(17) 0.0041(19)
C19 0.034(2) 0.031(2) 0.028(2) -0.0038(17) -0.0044(18) 0.0016(18)
C20 0.026(2) 0.0220(19) 0.028(2) 0.0005(16) -0.0030(17) 0.0053(16)
C21 0.087(5) 0.192(10) 0.060(4) 0.035(5) 0.015(4) -0.050(6)
Cl1 0.0531(8) 0.1026(13) 0.0738(10) 0.0184(9) 0.0062(7) -0.0055(9)
Cl2 0.0611(10) 0.0678(10) 0.1478(18) 0.0031(11) 0.0375(11) -0.0071(8)

loop_
_atom_type_symbol
_atom_type_description
_atom_type_scat_dispersion_real
_atom_type_scat_dispersion_imag
_atom_type_scat_source
C C 0.0033 0.0016 'International Tables Vol C Tables 4.2.6.8 and 6.1.1.4'
H H 0.0000 0.0000 'International Tables Vol C Tables 4.2.6.8 and 6.1.1.4'
N N 0.0061 0.0033 'International Tables Vol C Tables 4.2.6.8 and 6.1.1.4'
O O 0.0106 0.0060 'International Tables Vol C Tables 4.2.6.8 and 6.1.1.4'
P P 0.1023 0.0942 'International Tables Vol C Tables 4.2.6.8 and 6.1.1.4'
S S 0.1246 0.1234 'International Tables Vol C Tables 4.2.6.8 and 6.1.1.4'
Cl Cl 0.1484 0.1585 'International Tables Vol C Tables 4.2.6.8 and 6.1.1.4'

loop_
_geom_angle_atom_site_label_1
_geom_angle_atom_site_label_2
_geom_angle_atom_site_label_3
_geom_angle
C15 P1 C8 107.40(16)
C15 P1 C4 106.35(16)
C8 P1 C4 104.39(16)
C15 P1 S1 111.05(12)
C8 P1 S1 113.56(12)
C4 P1 S1 113.54(12)
C1 N1 H1A 123(4)
C1 N1 H1B 117(3)
H1A N1 H1B 120(5)
C1 N2 C2 129.4(3)
C1 N2 H2N 112(3)
C2 N2 H2N 118(3)
O1 C1 N1 123.3(4)
O1 C1 N2 123.7(3)
N1 C1 N2 113.0(3)
C7 C2 C3 118.9(3)
C7 C2 N2 125.2(3)
C3 C2 N2 115.9(3)
C4 C3 C2 121.2(3)
C4 C3 H3 119.4
C2 C3 H3 119.4
C3 C4 C5 119.4(3)
C3 C4 P1 118.4(3)
C5 C4 P1 122.0(3)
C6 C5 C4 119.3(3)
C6 C5 H5 120.3
C4 C5 H5 120.3
C5 C6 C7 121.4(3)
C5 C6 H6 119.3
C7 C6 H6 119.3
C6 C7 C2 119.7(3)
C6 C7 H7 120.1
C2 C7 H7 120.1
C10 C8 C14 119.7(3)
C10 C8 P1 120.4(3)
C14 C8 P1 119.7(3)
C10 C9 H9A 109.5
C10 C9 H9B 109.5
H9A C9 H9B 109.5
C10 C9 H9C 109.5
H9A C9 H9C 109.5
H9B C9 H9C 109.5
C11 C10 C8 118.0(4)
C11 C10 C9 118.5(4)
C8 C10 C9 123.5(3)
C12 C11 C10 121.8(4)
C12 C11 H11 119.1
C10 C11 H11 119.1
C13 C12 C11 120.3(4)
C13 C12 H12 119.9
C11 C12 H12 119.9
C12 C13 C14 119.3(4)
C12 C13 H13 120.3
C14 C13 H13 120.3
C13 C14 C8 120.8(4)
C13 C14 H14 119.6
C8 C14 H14 119.6
C20 C15 C16 119.2(3)
C20 C15 P1 121.2(3)
C16 C15 P1 119.6(3)
C17 C16 C15 119.8(4)
C17 C16 H16 120.1
C15 C16 H16 120.1
C18 C17 C16 120.4(4)
C18 C17 H17 119.8
C16 C17 H17 119.8
C17 C18 C19 120.0(4)
C17 C18 H18 120.0
C19 C18 H18 120.0
C20 C19 C18 120.0(4)
C20 C19 H19 120.0
C18 C19 H19 120.0
C19 C20 C15 120.5(4)
C19 C20 H20 119.8
C15 C20 H20 119.8
Cl1 C21 Cl2 115.2(4)
Cl1 C21 H21A 108.5
Cl2 C21 H21A 108.5
Cl1 C21 H21B 108.5
Cl2 C21 H21B 108.5
H21A C21 H21B 107.5

loop_
_geom_bond_atom_site_label_1
_geom_bond_atom_site_label_2
_geom_bond_distance
S1 P1 1.9602(12)
P1 C15 1.819(4)
P1 C8 1.819(3)
P1 C4 1.822(3)
O1 C1 1.232(4)
N1 C1 1.340(5)
N1 H1A 0.77(5)
N1 H1B 0.83(5)
N2 C1 1.368(5)
N2 C2 1.400(4)
N2 H2N 0.75(4)
C2 C7 1.389(5)
C2 C3 1.395(5)
C3 C4 1.389(5)
C3 H3 0.9300
C4 C5 1.391(5)
C5 C6 1.381(5)
C5 H5 0.9300
C6 C7 1.386(5)
C6 H6 0.9300
C7 H7 0.9300
C8 C10 1.409(5)
C8 C14 1.397(5)
C9 C10 1.504(5)
C9 H9A 0.9600
C9 H9B 0.9600
C9 H9C 0.9600
C10 C11 1.386(5)
C11 C12 1.376(6)
C11 H11 0.9300
C12 C13 1.381(6)
C12 H12 0.9300
C13 C14 1.382(5)
C13 H13 0.9300
C14 H14 0.9300
C15 C20 1.388(5)
C15 C16 1.396(5)
C16 C17 1.387(5)
C16 H16 0.9300
C17 C18 1.375(6)
C17 H17 0.9300
C18 C19 1.384(6)
C18 H18 0.9300
C19 C20 1.380(5)
C19 H19 0.9300
C20 H20 0.9300
C21 Cl1 1.717(7)
C21 Cl2 1.734(8)
C21 H21A 0.9700
C21 H21B 0.9700

loop_
_geom_torsion_atom_site_label_1
_geom_torsion_atom_site_label_2
_geom_torsion_atom_site_label_3
_geom_torsion_atom_site_label_4
_geom_torsion
C2 N2 C1 O1 13.7(6)
C2 N2 C1 N1 -167.1(4)
C1 N2 C2 C7 -2.9(6)
C1 N2 C2 C3 174.0(4)
C7 C2 C3 C4 0.3(5)
N2 C2 C3 C4 -176.8(3)
C2 C3 C4 C5 0.3(5)
C2 C3 C4 P1 175.5(3)
C15 P1 C4 C3 106.6(3)
C8 P1 C4 C3 -140.0(3)
S1 P1 C4 C3 -15.9(3)
C15 P1 C4 C5 -78.4(3)
C8 P1 C4 C5 35.0(3)
S1 P1 C4 C5 159.2(3)
C3 C4 C5 C6 -1.3(5)
P1 C4 C5 C6 -176.3(3)
C4 C5 C6 C7 1.7(5)
C5 C6 C7 C2 -1.1(6)
C3 C2 C7 C6 0.1(5)
N2 C2 C7 C6 176.9(3)
C15 P1 C8 C10 172.2(3)
C4 P1 C8 C10 59.6(3)
S1 P1 C8 C10 -64.6(3)
C15 P1 C8 C14 -12.7(3)
C4 P1 C8 C14 -125.4(3)
S1 P1 C8 C14 110.4(3)
C14 C8 C10 C11 -2.7(5)
P1 C8 C10 C11 172.3(3)
C14 C8 C10 C9 176.2(3)
P1 C8 C10 C9 -8.7(5)
C8 C10 C11 C12 1.7(6)
C9 C10 C11 C12 -177.3(4)
C10 C11 C12 C13 0.6(7)
C11 C12 C13 C14 -1.8(7)
C12 C13 C14 C8 0.8(6)
C10 C8 C14 C13 1.5(6)
P1 C8 C14 C13 -173.6(3)
C8 P1 C15 C20 -59.9(3)
C4 P1 C15 C20 51.4(3)
S1 P1 C15 C20 175.4(3)
C8 P1 C15 C16 122.2(3)
C4 P1 C15 C16 -126.5(3)
S1 P1 C15 C16 -2.5(3)
C20 C15 C16 C17 -0.5(5)
P1 C15 C16 C17 177.5(3)
C15 C16 C17 C18 -0.3(6)
C16 C17 C18 C19 0.9(6)
C17 C18 C19 C20 -0.8(6)
C18 C19 C20 C15 0.1(6)
C16 C15 C20 C19 0.6(6)
P1 C15 C20 C19 -177.4(3)
